data_2007442
loop_
_publ_author_name
'Jarjayes, Olivier'
'Du Moulinet D'Hardemare, Amaury'
'Durif, Andr\'e'
'Averbuch-Pouchot, Marie-Th\'er\`ese'

_publ_section_title
;
A Phenoxo-Bridged Digallium(III) Complex with a Ligand Derived from
2,6-Bis{[N,N'-bis(carboxymethyl)amino]methyl}-4-methylphenol
;
_journal_name_full 'Acta Crystallographica Section C'
_journal_page_first 931
_journal_page_last 933
_journal_volume 54
_journal_year 1998
_chemical_formula_iupac '[Ga2 (O1 H1) (C17 H17 N2 O9) (H2 O1)3], 5.5H2 O1'
_chemical_formula_moiety 'C17 H24 Ga2 N2 O13,5.5(H2 O)'
_chemical_formula_sum 'C17 H35 Ga2 N2 O18.5'
_chemical_formula_weight 702.902
_space_group_IT_number 2
_symmetry_cell_setting triclinic
_symmetry_space_group_name_Hall '-P 1'
_symmetry_space_group_name_H-M 'P -1'
_cell_angle_alpha 100.05(2)
_cell_angle_beta 107.65(3)
_cell_angle_gamma 90.24(2)
_cell_formula_units_Z 2
_cell_length_a 10.108(2)
_cell_length_b 10.925(2)
_cell_length_c 13.061(6)
_cell_measurement_temperature 293
_cell_volume 1350.8(7)
_diffrn_ambient_temperature 293
_exptl_crystal_density_diffrn 1.728
_refine_ls_R_factor_obs .035
_refine_ls_wR_factor_obs .053
_cod_original_formula_sum 'C17 H35 Ga2 N2 O18.5 '
_cod_database_code 2007442

loop_
_symmetry_equiv_pos_as_xyz
'  +x,  +y,  +z'
'  -x,  -y,  -z'

loop_
_atom_site_aniso_label
_atom_site_aniso_U_11
_atom_site_aniso_U_22
_atom_site_aniso_U_33
_atom_site_aniso_U_12
_atom_site_aniso_U_13
_atom_site_aniso_U_23
Ga1 .02379(9) .02213(9) .02400(10) .00195(7) .00617(7) .00531(7)
Ga2 .02376(9) .02207(9) .02366(9) .00152(7) .00822(7) .00371(7)
O1 .0274(7) .0294(7) .0363(7) .0028(5) .0065(6) .0123(6)
O2 .0378(8) .0338(7) .0525(9) .0007(6) .0123(7) .0215(7)
O3 .0243(6) .0319(7) .0340(7) .0022(5) .0103(5) .0034(6)
O4 .0464(9) .0760(10) .0540(10) .0020(10) .0281(8) -.0160(10)
O5 .0236(6) .0266(6) .0318(7) .0013(5) .0040(5) .0042(5)
O6 .0373(8) .0417(8) .0414(9) -.0015(7) -.0052(7) .0180(7)
O7 .0265(6) .0277(6) .0262(6) .0004(5) .0072(5) .0062(5)
O8 .0271(7) .0580(10) .0338(8) .0036(7) .0067(6) .0170(7)
O9 .0444(8) .0256(7) .0297(7) .0094(6) .0087(6) .0016(6)
O10 .0482(8) .0301(7) .0563(9) .0063(6) .0371(6) .0098(7)
O11 .0334(7) .0355(8) .0300(7) -.0011(6) .0025(6) .0091(6)
O12 .0439(8) .0306(7) .0300(7) .0076(6) .0186(6) .0089(6)
O13 .0288(6) .0213(6) .0198(6) -.0003(5) .0061(5) .0029(5)
O14 .0423(9) .0347(8) .0384(9) .0046(7) .0046(7) .0049(7)
O15 .0470(10) .146(3) .0600(10) .0080(10) .0150(10) .016(2)
O16 .0450(10) .091(2) .0600(10) .0070(10) .0157(9) .0200(10)
O17 .0490(10) .094(2) .105(2) -.0020(10) .0310(10) -.002(2)
O18 .156(4) .200(4) .185(4) -.053(3) .032(3) .089(3)
O19 .170(10) .170(10) .230(10) -.035(9) .022(9) .036(9)
N1 .0220(7) .0218(7) .0283(7) .0013(6) .0070(6) .0066(6)
N2 .0236(7) .0210(7) .0231(7) -.0002(6) .0070(6) .0021(6)
C1 .0253(8) .0199(7) .0217(8) .0025(6) .0067(6) .0025(6)
C2 .0242(8) .0207(8) .0269(8) .0017(6) .0073(7) .0058(6)
C3 .0249(8) .0260(8) .0254(9) .0029(7) .0028(7) .0027(7)
C4 .0296(9) .0311(9) .0216(8) .0067(7) .0087(7) .0040(7)
C5 .0320(9) .0263(8) .0237(8) .0031(7) .0119(7) .0041(7)
C6 .0256(8) .0224(8) .0234(8) .0018(7) .0094(6) .0008(6)
C7 .0225(8) .0245(8) .0332(9) .0019(7) .0061(7) .0098(7)
C8 .0244(8) .0288(9) .0390(10) -.0008(7) .0095(7) .0137(8)
C9 .0296(9) .0246(8) .0330(9) .0043(7) .0122(7) .0091(7)
C10 .0311(9) .0253(9) .0289(9) .0016(7) .0080(7) .0028(7)
C11 .0319(9) .0310(10) .0330(10) .0019(8) .0149(7) .0059(8)
C12 .0243(8) .0250(8) .0259(8) -.0007(7) .0105(7) .0000(7)
C13 .0310(9) .0228(8) .0265(8) -.0006(7) .0077(7) .0064(7)
C14 .0297(9) .0214(8) .0291(9) .0005(7) .0026(8) .0038(7)
C15 .0235(8) .0250(8) .0281(9) -.0024(7) .0050(7) .0013(7)
C16 .0284(9) .0272(9) .0220(8) .0018(7) .0078(7) .0015(7)
C17 .0430(10) .0580(10) .0250(10) .0050(10) .0102(9) .0080(10)

loop_
_atom_site_label
_atom_site_fract_x
_atom_site_fract_y
_atom_site_fract_z
_atom_site_U_iso_or_equiv
_atom_site_thermal_displace_type
_atom_site_calc_flag
_atom_site_calc_attached_atom
_atom_site_refinement_flags
_atom_site_occupancy
Ga1 .16297(2) .15597(2) .23047(2) .02346(5) Uani d ? . 1.000
Ga2 .17540(2) -.18907(2) .19761(2) .02302(5) Uani d ? . 1.000
O1 .18130(10) .32640(10) .18870(10) .0310(3) Uani d ? . 1.000
O2 .3424(2) .4700(2) .19700(10) .0400(4) Uani d ? . 1.000
O3 .05110(10) .21720(10) .32350(10) .0301(3) Uani d ? . 1.000
O4 .0533(2) .3487(2) .4731(2) .0594(6) Uani d ? . 1.000
O5 .31170(10) -.24480(10) .31860(10) .0285(3) Uani d ? . 1.000
O6 .3369(2) -.3659(2) .44330(10) .0428(4) Uani d ? . 1.000
O7 -.00310(10) -.16650(10) .08640(10) .0269(3) Uani d ? . 1.000
O8 -.2329(2) -.1993(2) .03950(10) .0392(4) Uani d ? . 1.000
O9 .1622(2) -.36660(10) .11570(10) .0343(4) Uani d ? . 1.000
O10 .2837(2) -.1301(2) .12210(10) .0398(4) Uani d ? . 1.000
O11 -.0140(2) .11700(10) .11110(10) .0343(4) Uani d ? . 1.000
O12 .2724(2) .09460(10) .13750(10) .0328(4) Uani d ? . 1.000
O13 .18070(10) -.00770(10) .28050(10) .0237(3) Uani d ? . 1.000
O14 -.0732(2) .4167(2) .09790(10) .0405(4) Uani d ? . 1.000
O15 -.2326(3) .3654(3) .3640(2) .0852(9) Uani d ? . 1.000
O16 -.7671(2) -.2425(2) -.1510(2) .0645(7) Uani d ? . 1.000
O17 -.5243(2) -.2573(3) .0201(2) .0839(9) Uani d ? . 1.000
O18 .3688(6) .4181(5) .7366(4) .178(2) Uani d ? . 1.000
O19 .4240(10) .4760(10) .9690(10) .200(5) Uani d ? . .500
N1 .3292(2) .24310(10) .36050(10) .0240(3) Uani d ? . 1.000
N2 .0360(2) -.24510(10) .27560(10) .0229(3) Uani d ? . 1.000
C1 .2161(2) -.0009(2) .3919(2) .0226(4) Uani d ? . 1.000
C2 .3322(2) .0724(2) .4618(2) .0239(4) Uani d ? . 1.000
C3 .3661(2) .0741(2) .5739(2) .0268(4) Uani d ? . 1.000
C4 .2904(2) .0024(2) .6173(2) .0273(4) Uani d ? . 1.000
C5 .1747(2) -.0702(2) .5457(2) .0266(4) Uani d ? . 1.000
C6 .1358(2) -.0705(2) .4336(2) .0238(4) Uani d ? . 1.000
C7 .4161(2) .1491(2) .4153(2) .0268(4) Uani d ? . 1.000
C8 .4075(2) .3197(2) .3124(2) .0300(5) Uani d ? . 1.000
C9 .3041(2) .3781(2) .2258(2) .0280(4) Uani d ? . 1.000
C10 .2679(2) .3242(2) .4363(2) .0290(5) Uani d ? . 1.000
C11 .1125(2) .2953(2) .4112(2) .0310(5) Uani d ? . 1.000
C12 .0074(2) -.1394(2) .3551(2) .0251(4) Uani d ? . 1.000
C13 .1073(2) -.3418(2) .3344(2) .0268(4) Uani d ? . 1.000
C14 .2641(2) -.3160(2) .3701(2) .0283(4) Uani d ? . 1.000
C15 -.0951(2) -.2876(2) .1884(2) .0267(4) Uani d ? . 1.000
C16 -.1144(2) -.2116(2) .0984(2) .0262(4) Uani d ? . 1.000
C17 .3334(3) .0022(3) .7384(2) .0419(6) Uani d ? . 1.000
H3 .4416 .1290 .6191 .039(8) Uiso c ? . 1.000
H5 .1252 -.1254 .5722 .038(7) Uiso c ? . 1.000
H14' .0213 .3923 .1215 .042(8) Uiso c ? . 1.000
H14'' -.1258 .3625 .1095 .070(10) Uiso c ? . 1.000
H15' -.2776 .3610 .4215 .070(10) Uiso c ? . 1.000
H15'' -.1369 .3688 .3906 .070(10) Uiso c ? . 1.000
H16' -.6747 -.2509 -.1248 .090(10) Uiso c ? . 1.000
H16'' -.7752 -.2725 -.2246 .080(10) Uiso c ? . 1.000
H17' -.4222 -.2197 .0249 .048(8) Uiso c ? . 1.000
H17'' -.5306 -.3591 .0201 .051(8) Uiso c ? . 1.000
H71 .4994 .1929 .4751 .040(8) Uiso c ? . 1.000
H72 .4424 .0887 .3565 .042(8) Uiso c ? . 1.000
H81 .4630 .2593 .2782 .050(9) Uiso c ? . 1.000
H82 .4688 .3881 .3703 .041(8) Uiso c ? . 1.000
H93 .2143 -.4159 .1315 .041(8) Uiso c ? . 1.000
H94 .1363 -.3857 .0557 .057(9) Uiso c ? . 1.000
H101 .2736 .4126 .4315 .042(8) Uiso c ? . 1.000
H102 .3073 .3228 .5090 .048(8) Uiso c ? . 1.000
H103 .3477 -.1689 .1003 .056(9) Uiso c ? . 1.000
H113 -.0882 .1474 .1272 .060(10) Uiso c ? . 1.000
H114 -.0075 .1409 .0496 .056(9) Uiso c ? . 1.000
H121 -.0553 -.0840 .3097 .041(8) Uiso c ? . 1.000
H122 -.0522 -.1701 .3933 .041(8) Uiso c ? . 1.000
H123 .2822 .0113 .1314 .060(10) Uiso c ? . 1.000
H124 .2453 .1191 .0722 .060(9) Uiso c ? . 1.000
H131 .0921 -.4139 .2925 .043(8) Uiso c ? . 1.000
H132 .0710 -.3418 .3991 .042(8) Uiso c ? . 1.000
H151 -.0821 -.3638 .1619 .041(8) Uiso c ? . 1.000
H152 -.1733 -.2780 .2215 .040(8) Uiso c ? . 1.000
H171 .4031 -.0557 .7549 .080(10) Uiso c ? . 1.000
H172 .2549 -.0223 .7573 .080(10) Uiso c ? . 1.000
H173 .3692 .0827 .7789 .080(10) Uiso c ? . 1.000

loop_
_geom_bond_atom_site_label_1
_geom_bond_atom_site_label_2
_geom_bond_site_symmetry_1
_geom_bond_site_symmetry_2
_geom_bond_distance
_geom_bond_publ_flag
Ga1 O1 . . 2.051(2) yes
Ga1 O3 . . 1.939(2) yes
Ga1 O11 . . 1.972(2) yes
Ga1 O12 . . 1.920(2) yes
Ga1 O13 . . 1.9990(10) yes
Ga1 N1 . . 2.077(2) yes
Ga2 O5 . . 1.9460(10) yes
Ga2 O7 . . 1.9910(10) yes
Ga2 O9 . . 2.029(2) yes
Ga2 O10 . . 1.857(2) yes
Ga2 O13 . . 2.0780(10) yes
Ga2 N2 . . 2.116(2) yes
O1 C9 . . 1.276(3) no
O2 C9 . . 1.232(3) no
O3 C11 . . 1.284(3) no
O4 C11 . . 1.218(3) no
O5 C14 . . 1.291(3) no
O6 C14 . . 1.229(3) no
O7 C16 . . 1.290(3) no
O8 C16 . . 1.234(3) no
O13 C1 . . 1.377(2) no
O19 O19 . 2_667 1.53(2) no
N1 C7 . . 1.491(3) no
N1 C8 . . 1.483(3) no
N1 C10 . . 1.490(3) no
N2 C12 . . 1.503(3) no
N2 C13 . . 1.476(3) no
N2 C15 . . 1.471(2) no
C1 C2 . . 1.393(3) no
C1 C6 . . 1.394(3) no
C2 C3 . . 1.395(3) no
C2 C7 . . 1.507(3) no
C3 C4 . . 1.391(3) no
C4 C5 . . 1.393(3) no
C4 C17 . . 1.508(3) no
C5 C6 . . 1.395(3) no
C6 C12 . . 1.489(3) no
C8 C9 . . 1.524(3) no
C10 C11 . . 1.524(3) no
C13 C14 . . 1.520(3) no
C15 C16 . . 1.520(3) no
C3 H3 . . .94 no
C5 H5 . . .95 no
C7 H71 . . 1.01 no
C7 H72 . . 1.02 no
C8 H81 . . 1.00 no
C8 H82 . . 1.01 no
C10 H101 . . .98 no
C10 H102 . . .91 no
C12 H121 . . 1.01 no
C12 H122 . . .98 no
C13 H131 . . .86 no
C13 H132 . . 1.02 no
C15 H151 . . .87 no
C15 H152 . . 1.01 no
C17 H171 . . .95 no
C17 H172 . . .95 no
C17 H173 . . .95 no

_cod_duplicate_entry 2000100
